data_7028514
loop_
_publ_author_name
'Ibrahim, Abeer A.'
'Khaledi, Hamid'
'Hassandarvish, Pouya'
'Mohd Ali, Hapipah'
'Karimian, Hamed'

_publ_section_title
;
 Indole-7-carbaldehyde thiosemicarbazone as a flexidentate ligand toward
 Zn(II), Cd(II), Pd(II) and Pt(II) ions: cytotoxic and apoptosis-inducing
 properties of the Pt(II) complex.
;
_journal_issue 10
_journal_name_full 'Dalton transactions (Cambridge, England : 2003)'
_journal_page_first 3850
_journal_page_last 3860
_journal_paper_doi 10.1039/c3dt53032a
_journal_volume 43
_journal_year 2014
_chemical_formula_moiety 'C28 H23 N4 P Pd S, C3 H7 N O'
_chemical_formula_sum 'C31 H30 N5 O P Pd S'
_chemical_formula_weight 658.03
_chemical_name_systematic
; 
 ? 
;
_space_group_IT_number 2
_symmetry_cell_setting triclinic
_symmetry_space_group_name_Hall '-P 1'
_symmetry_space_group_name_H-M 'P -1'
_atom_sites_solution_hydrogens geom
_atom_sites_solution_primary direct
_atom_sites_solution_secondary difmap
_audit_creation_method SHELXL-97
_cell_angle_alpha 80.642(3)
_cell_angle_beta 87.833(3)
_cell_angle_gamma 73.852(3)
_cell_formula_units_Z 2
_cell_length_a 9.6267(5)
_cell_length_b 10.0243(5)
_cell_length_c 15.6913(8)
_cell_measurement_reflns_used 4510
_cell_measurement_temperature 100(2)
_cell_measurement_theta_max 30.85
_cell_measurement_theta_min 2.20
_cell_volume 1435.08(13)
_computing_cell_refinement 'Bruker SAINT'
_computing_data_collection 'Bruker APEX2'
_computing_data_reduction 'Bruker SAINT'
_computing_molecular_graphics 'Bruker SHELXTL'
_computing_publication_material 'Bruker SHELXTL'
_computing_structure_refinement 'SHELXL-97 (Sheldrick, 2008)'
_computing_structure_solution 'SHELXS-97 (Sheldrick, 2008)'
_diffrn_ambient_temperature 100(2)
_diffrn_measured_fraction_theta_full 0.983
_diffrn_measured_fraction_theta_max 0.983
_diffrn_measurement_device_type 'Bruker APEX-II CCD'
_diffrn_measurement_method '\f and \w scans'
_diffrn_radiation_monochromator graphite
_diffrn_radiation_source 'fine-focus sealed tube'
_diffrn_radiation_type MoK\a
_diffrn_radiation_wavelength 0.71073
_diffrn_reflns_av_R_equivalents 0.0111
_diffrn_reflns_av_sigmaI/netI 0.0183
_diffrn_reflns_limit_h_max 11
_diffrn_reflns_limit_h_min -10
_diffrn_reflns_limit_k_max 11
_diffrn_reflns_limit_k_min -12
_diffrn_reflns_limit_l_max 18
_diffrn_reflns_limit_l_min -18
_diffrn_reflns_number 8518
_diffrn_reflns_theta_full 25.25
_diffrn_reflns_theta_max 25.25
_diffrn_reflns_theta_min 1.32
_exptl_absorpt_coefficient_mu 0.809
_exptl_absorpt_correction_T_max 0.9162
_exptl_absorpt_correction_T_min 0.7875
_exptl_absorpt_correction_type multi-scan
_exptl_absorpt_process_details SADABS
_exptl_crystal_colour red
_exptl_crystal_density_diffrn 1.523
_exptl_crystal_density_method 'not measured'
_exptl_crystal_description Block
_exptl_crystal_F_000 672
_exptl_crystal_size_max 0.31
_exptl_crystal_size_mid 0.22
_exptl_crystal_size_min 0.11
_refine_diff_density_max 0.333
_refine_diff_density_min -0.537
_refine_diff_density_rms 0.057
_refine_ls_extinction_method none
_refine_ls_goodness_of_fit_ref 1.020
_refine_ls_hydrogen_treatment mixed
_refine_ls_matrix_type full
_refine_ls_number_parameters 399
_refine_ls_number_reflns 5094
_refine_ls_number_restraints 2
_refine_ls_restrained_S_all 1.020
_refine_ls_R_factor_all 0.0223
_refine_ls_R_factor_gt 0.0208
_refine_ls_shift/su_max 0.002
_refine_ls_shift/su_mean 0.000
_refine_ls_structure_factor_coef Fsqd
_refine_ls_weighting_details 'calc w=1/[\s^2^(Fo^2^)+(0.0261P)^2^+1.2453P] where P=(Fo^2^+2Fc^2^)/3'
_refine_ls_weighting_scheme calc
_refine_ls_wR_factor_gt 0.0526
_refine_ls_wR_factor_ref 0.0538
_reflns_number_gt 4821
_reflns_number_total 5094
_reflns_threshold_expression >2sigma(I)
_cod_data_source_file c3dt53032a.txt
_cod_data_source_block '[Pd(L)(PPh3)]'
_cod_depositor_comments
;
The following automatic conversions were performed:

'_symmetry_cell_setting' value 'Triclinic' changed to 'triclinic'
according to
/usr/data/users/saulius/automatic-downloads/current/RSC/lib/dictionaries/cif_core.dic
dictionary named 'cif_core.dic' version 2.4.2 from
2011-04-26.

'_exptl_absorpt_correction_type' value 'MULTI-SCAN'
changed to 'multi-scan' according to
/usr/data/users/saulius/automatic-downloads/current/RSC/lib/dictionaries/cif_core.dic
dictionary named 'cif_core.dic' version 2.4.2 from
2011-04-26.

'_geom_bond_publ_flag' value 'Y' changed to 'y'
according to
/usr/data/users/saulius/automatic-downloads/current/RSC/lib/dictionaries/cif_core.dic
dictionary named 'cif_core.dic' version 2.4.2 from 2011-04-26 (9
times).

'_geom_angle_publ_flag' value 'Y' changed to 'y' according
to
/usr/data/users/saulius/automatic-downloads/current/RSC/lib/dictionaries/cif_core.dic
dictionary named 'cif_core.dic' version 2.4.2 from 2011-04-26 (6
times).

Automatic conversion script
Id: cif_fix_values 2281 2013-09-26 08:29:07Z andrius 
;
_cod_database_code 7028514

loop_
_symmetry_equiv_pos_as_xyz
'x, y, z'
'-x, -y, -z'

loop_
_atom_site_label
_atom_site_type_symbol
_atom_site_fract_x
_atom_site_fract_y
_atom_site_fract_z
_atom_site_U_iso_or_equiv
_atom_site_adp_type
_atom_site_occupancy
_atom_site_symmetry_multiplicity
_atom_site_calc_flag
_atom_site_refinement_flags
_atom_site_disorder_assembly
_atom_site_disorder_group
Pd1 Pd 0.975089(15) 0.249931(14) 0.240970(9) 0.01444(5) Uani 1 1 d . . .
S1 S 0.79729(5) 0.27261(5) 0.14556(3) 0.02362(11) Uani 1 1 d . . .
P1 P 0.82153(5) 0.40599(5) 0.31447(3) 0.01454(10) Uani 1 1 d . . .
N1 N 1.14613(17) 0.21782(16) 0.32252(10) 0.0164(3) Uani 1 1 d . . .
N2 N 1.09976(18) 0.11908(16) 0.16114(10) 0.0196(3) Uani 1 1 d . . .
N3 N 1.0362(2) 0.09238(19) 0.08938(11) 0.0279(4) Uani 1 1 d . . .
N4 N 0.8304(2) 0.1453(2) 0.00824(14) 0.0402(5) Uani 1 1 d D . .
H4A H 0.7381(19) 0.162(3) 0.0090(19) 0.048 Uiso 1 1 d D . .
H4B H 0.878(3) 0.077(2) -0.0194(17) 0.048 Uiso 1 1 d D . .
C1 C 1.1583(2) 0.26359(19) 0.39983(12) 0.0175(4) Uani 1 1 d . . .
H1 H 1.0809 0.3248 0.4258 0.021 Uiso 1 1 calc R . .
C2 C 1.2945(2) 0.2108(2) 0.43458(12) 0.0193(4) Uani 1 1 d . . .
H2 H 1.3271 0.2271 0.4873 0.023 Uiso 1 1 calc R . .
C3 C 1.3774(2) 0.12643(19) 0.37581(12) 0.0183(4) Uani 1 1 d . . .
C4 C 1.5225(2) 0.0485(2) 0.37275(14) 0.0225(4) Uani 1 1 d . . .
H4 H 1.5868 0.0397 0.4191 0.027 Uiso 1 1 calc R . .
C5 C 1.5712(2) -0.0156(2) 0.30117(14) 0.0249(4) Uani 1 1 d . . .
H5 H 1.6700 -0.0665 0.2980 0.030 Uiso 1 1 calc R . .
C6 C 1.4775(2) -0.0067(2) 0.23403(13) 0.0229(4) Uani 1 1 d . . .
H6 H 1.5143 -0.0504 0.1854 0.028 Uiso 1 1 calc R . .
C7 C 1.3295(2) 0.06553(19) 0.23597(13) 0.0191(4) Uani 1 1 d . . .
C8 C 1.2811(2) 0.13434(19) 0.30745(12) 0.0165(4) Uani 1 1 d . . .
C9 C 1.2381(2) 0.06141(19) 0.16713(12) 0.0205(4) Uani 1 1 d . . .
H9 H 1.2826 0.0122 0.1220 0.025 Uiso 1 1 calc R . .
C10 C 0.8996(2) 0.1594(2) 0.07810(13) 0.0277(5) Uani 1 1 d . . .
C11 C 0.88806(19) 0.56022(19) 0.31124(13) 0.0179(4) Uani 1 1 d . . .
C12 C 0.9225(2) 0.6213(2) 0.22969(14) 0.0255(4) Uani 1 1 d . . .
H12 H 0.9159 0.5787 0.1807 0.031 Uiso 1 1 calc R . .
C13 C 0.9662(2) 0.7440(2) 0.21943(15) 0.0283(5) Uani 1 1 d . . .
H13 H 0.9862 0.7867 0.1635 0.034 Uiso 1 1 calc R . .
C14 C 0.9805(2) 0.8036(2) 0.29096(15) 0.0267(5) Uani 1 1 d . . .
H14 H 1.0106 0.8873 0.2843 0.032 Uiso 1 1 calc R . .
C15 C 0.9509(2) 0.7415(2) 0.37196(15) 0.0279(5) Uani 1 1 d . . .
H15 H 0.9632 0.7815 0.4211 0.033 Uiso 1 1 calc R . .
C16 C 0.9035(2) 0.6210(2) 0.38259(13) 0.0234(4) Uani 1 1 d . . .
H16 H 0.8817 0.5801 0.4386 0.028 Uiso 1 1 calc R . .
C17 C 0.78904(19) 0.33315(19) 0.42489(12) 0.0161(4) Uani 1 1 d . . .
C18 C 0.7015(2) 0.4168(2) 0.48009(12) 0.0202(4) Uani 1 1 d . . .
H18 H 0.6681 0.5157 0.4628 0.024 Uiso 1 1 calc R . .
C19 C 0.6632(2) 0.3561(2) 0.56007(13) 0.0233(4) Uani 1 1 d . . .
H19 H 0.6061 0.4136 0.5981 0.028 Uiso 1 1 calc R . .
C20 C 0.7084(2) 0.2111(2) 0.58455(13) 0.0223(4) Uani 1 1 d . . .
H20 H 0.6803 0.1695 0.6388 0.027 Uiso 1 1 calc R . .
C21 C 0.7943(2) 0.1269(2) 0.53003(13) 0.0199(4) Uani 1 1 d . . .
H21 H 0.8248 0.0278 0.5470 0.024 Uiso 1 1 calc R . .
C22 C 0.8358(2) 0.18737(19) 0.45047(12) 0.0171(4) Uani 1 1 d . . .
H22 H 0.8960 0.1297 0.4136 0.020 Uiso 1 1 calc R . .
C23 C 0.6360(2) 0.47718(19) 0.27358(12) 0.0162(4) Uani 1 1 d . . .
C24 C 0.5493(2) 0.3848(2) 0.28052(13) 0.0239(4) Uani 1 1 d . . .
H24 H 0.5880 0.2891 0.3056 0.029 Uiso 1 1 calc R . .
C25 C 0.4079(2) 0.4314(2) 0.25120(14) 0.0269(5) Uani 1 1 d . . .
H25 H 0.3495 0.3681 0.2568 0.032 Uiso 1 1 calc R . .
C26 C 0.3511(2) 0.5699(2) 0.21368(14) 0.0252(4) Uani 1 1 d . . .
H26 H 0.2544 0.6015 0.1925 0.030 Uiso 1 1 calc R . .
C27 C 0.4355(2) 0.6621(2) 0.20705(14) 0.0260(4) Uani 1 1 d . . .
H27 H 0.3962 0.7575 0.1817 0.031 Uiso 1 1 calc R . .
C28 C 0.5775(2) 0.6166(2) 0.23706(12) 0.0196(4) Uani 1 1 d . . .
H28 H 0.6346 0.6810 0.2326 0.024 Uiso 1 1 calc R . .
O1 O 0.5281(3) 0.1513(3) -0.0314(2) 0.0331(10) Uani 0.544(4) 1 d PG A 1
N5 N 0.3434(3) 0.3279(3) 0.00304(16) 0.0380(13) Uani 0.544(4) 1 d PG A 1
C29 C 0.4000(3) 0.2034(3) -0.01976(17) 0.0330(11) Uani 0.544(4) 1 d PG A 1
H29 H 0.3368 0.1510 -0.0276 0.040 Uiso 0.544(4) 1 d PG A 1
C30 C 0.1890(3) 0.3851(4) 0.0128(3) 0.048(2) Uani 0.544(4) 1 d PG A 1
H30A H 0.1391 0.3172 0.0008 0.072 Uiso 0.544(4) 1 calc PR A 1
H30B H 0.1551 0.4729 -0.0278 0.072 Uiso 0.544(4) 1 calc PR A 1
H30C H 0.1684 0.4039 0.0720 0.072 Uiso 0.544(4) 1 calc PR A 1
C31 C 0.4360(4) 0.4152(3) 0.0138(3) 0.0437(13) Uani 0.544(4) 1 d PG A 1
H31A H 0.4880 0.3806 0.0690 0.066 Uiso 0.544(4) 1 calc PR A 1
H31B H 0.3771 0.5124 0.0131 0.066 Uiso 0.544(4) 1 calc PR A 1
H31C H 0.5057 0.4118 -0.0335 0.066 Uiso 0.544(4) 1 calc PR A 1
O2 O 0.5467(3) 0.1606(5) 0.0052(3) 0.0408(13) Uani 0.456(4) 1 d PG A 2
N6 N 0.3122(3) 0.2822(3) 0.01075(19) 0.0325(15) Uani 0.456(4) 1 d PG A 2
C32 C 0.4504(3) 0.2528(4) 0.0304(2) 0.0416(15) Uani 0.456(4) 1 d PG A 2
H32 H 0.4767 0.3070 0.0664 0.050 Uiso 0.456(4) 1 d PG A 2
C33 C 0.2031(5) 0.3906(5) 0.0456(4) 0.045(2) Uani 0.456(4) 1 d PG A 2
H33A H 0.2481 0.4288 0.0875 0.068 Uiso 0.456(4) 1 calc PR A 2
H33B H 0.1286 0.3502 0.0744 0.068 Uiso 0.456(4) 1 calc PR A 2
H33C H 0.1589 0.4660 -0.0013 0.068 Uiso 0.456(4) 1 calc PR A 2
C34 C 0.2651(4) 0.1989(5) -0.0429(3) 0.0429(15) Uani 0.456(4) 1 d PG A 2
H34A H 0.2658 0.2418 -0.1036 0.064 Uiso 0.456(4) 1 calc PR A 2
H34B H 0.1668 0.1949 -0.0268 0.064 Uiso 0.456(4) 1 calc PR A 2
H34C H 0.3306 0.1035 -0.0348 0.064 Uiso 0.456(4) 1 calc PR A 2

loop_
_atom_site_aniso_label
_atom_site_aniso_U_11
_atom_site_aniso_U_22
_atom_site_aniso_U_33
_atom_site_aniso_U_23
_atom_site_aniso_U_13
_atom_site_aniso_U_12
Pd1 0.01579(8) 0.01366(8) 0.01358(8) -0.00398(5) -0.00136(5) -0.00236(5)
S1 0.0222(3) 0.0261(3) 0.0218(2) -0.0101(2) -0.0061(2) -0.0011(2)
P1 0.0152(2) 0.0127(2) 0.0154(2) -0.00282(18) -0.00037(18) -0.00293(18)
N1 0.0171(8) 0.0154(8) 0.0167(8) -0.0039(6) -0.0006(6) -0.0035(6)
N2 0.0250(9) 0.0169(8) 0.0167(8) -0.0064(6) -0.0019(7) -0.0029(7)
N3 0.0327(10) 0.0279(9) 0.0219(9) -0.0140(7) -0.0074(7) 0.0000(8)
N4 0.0385(12) 0.0433(12) 0.0370(12) -0.0261(10) -0.0156(10) 0.0052(10)
C1 0.0201(10) 0.0154(9) 0.0170(9) -0.0046(7) 0.0003(7) -0.0038(7)
C2 0.0204(10) 0.0195(10) 0.0188(9) -0.0038(8) -0.0028(8) -0.0063(8)
C3 0.0190(10) 0.0154(9) 0.0216(10) -0.0011(7) -0.0009(8) -0.0070(7)
C4 0.0194(10) 0.0176(10) 0.0303(11) -0.0005(8) -0.0040(8) -0.0060(8)
C5 0.0171(10) 0.0187(10) 0.0368(12) -0.0033(9) 0.0030(9) -0.0026(8)
C6 0.0235(11) 0.0177(10) 0.0266(11) -0.0046(8) 0.0063(8) -0.0042(8)
C7 0.0203(10) 0.0146(9) 0.0211(10) -0.0012(7) 0.0022(8) -0.0038(7)
C8 0.0167(9) 0.0129(9) 0.0198(9) -0.0008(7) 0.0007(7) -0.0049(7)
C9 0.0274(11) 0.0141(9) 0.0183(9) -0.0045(7) 0.0038(8) -0.0022(8)
C10 0.0355(12) 0.0246(11) 0.0219(10) -0.0103(9) -0.0063(9) -0.0021(9)
C11 0.0116(9) 0.0151(9) 0.0257(10) -0.0031(8) -0.0003(7) -0.0016(7)
C12 0.0269(11) 0.0241(10) 0.0281(11) -0.0095(9) 0.0088(9) -0.0094(9)
C13 0.0249(11) 0.0255(11) 0.0346(12) -0.0030(9) 0.0102(9) -0.0097(9)
C14 0.0167(10) 0.0196(10) 0.0452(13) -0.0052(9) 0.0007(9) -0.0071(8)
C15 0.0287(12) 0.0234(10) 0.0348(12) -0.0068(9) -0.0088(9) -0.0103(9)
C16 0.0245(11) 0.0211(10) 0.0246(10) -0.0014(8) -0.0055(8) -0.0068(8)
C17 0.0145(9) 0.0174(9) 0.0167(9) -0.0027(7) -0.0015(7) -0.0047(7)
C18 0.0212(10) 0.0164(9) 0.0206(10) -0.0026(8) -0.0013(8) -0.0012(8)
C19 0.0206(10) 0.0275(11) 0.0203(10) -0.0072(8) 0.0018(8) -0.0025(8)
C20 0.0204(10) 0.0286(11) 0.0181(10) -0.0015(8) 0.0002(8) -0.0082(8)
C21 0.0193(10) 0.0180(9) 0.0223(10) -0.0001(8) -0.0026(8) -0.0063(8)
C22 0.0164(9) 0.0163(9) 0.0191(9) -0.0045(7) -0.0010(7) -0.0044(7)
C23 0.0156(9) 0.0165(9) 0.0151(9) -0.0032(7) 0.0012(7) -0.0021(7)
C24 0.0232(11) 0.0191(10) 0.0286(11) 0.0020(8) -0.0042(8) -0.0070(8)
C25 0.0236(11) 0.0289(11) 0.0304(11) -0.0019(9) -0.0014(9) -0.0121(9)
C26 0.0157(10) 0.0281(11) 0.0305(11) -0.0077(9) -0.0024(8) -0.0019(8)
C27 0.0243(11) 0.0186(10) 0.0314(11) -0.0018(9) -0.0056(9) -0.0003(8)
C28 0.0193(10) 0.0173(9) 0.0219(10) -0.0033(8) 0.0009(8) -0.0045(8)
O1 0.031(2) 0.0360(18) 0.025(2) -0.0020(16) -0.0010(15) 0.0014(15)
N5 0.034(3) 0.041(3) 0.035(2) -0.0111(19) -0.0118(19) 0.000(2)
C29 0.035(3) 0.038(2) 0.021(2) 0.0019(18) -0.0003(18) -0.007(2)
C30 0.040(3) 0.059(4) 0.019(4) 0.020(2) 0.014(2) 0.012(3)
C31 0.040(3) 0.043(3) 0.045(3) -0.018(2) -0.009(2) 0.001(2)
O2 0.026(2) 0.051(3) 0.040(3) 0.004(2) -0.010(2) -0.008(2)
N6 0.023(3) 0.040(3) 0.037(3) -0.013(2) -0.006(2) -0.008(2)
C32 0.040(3) 0.045(3) 0.042(3) 0.013(3) -0.017(3) -0.024(3)
C33 0.044(4) 0.042(4) 0.036(5) 0.022(3) 0.000(3) -0.006(3)
C34 0.034(3) 0.070(4) 0.029(3) -0.001(3) -0.003(2) -0.023(3)

loop_
_atom_type_symbol
_atom_type_description
_atom_type_scat_dispersion_real
_atom_type_scat_dispersion_imag
_atom_type_scat_source
C C 0.0033 0.0016 'International Tables Vol C Tables 4.2.6.8 and 6.1.1.4'
H H 0.0000 0.0000 'International Tables Vol C Tables 4.2.6.8 and 6.1.1.4'
N N 0.0061 0.0033 'International Tables Vol C Tables 4.2.6.8 and 6.1.1.4'
O O 0.0106 0.0060 'International Tables Vol C Tables 4.2.6.8 and 6.1.1.4'
P P 0.1023 0.0942 'International Tables Vol C Tables 4.2.6.8 and 6.1.1.4'
Pd Pd -0.9988 1.0072 'International Tables Vol C Tables 4.2.6.8 and 6.1.1.4'
S S 0.1246 0.1234 'International Tables Vol C Tables 4.2.6.8 and 6.1.1.4'

loop_
_geom_angle_atom_site_label_1
_geom_angle_atom_site_label_2
_geom_angle_atom_site_label_3
_geom_angle
_geom_angle_publ_flag
N1 Pd1 N2 91.89(6) y
N1 Pd1 S1 175.59(4) y
N2 Pd1 S1 83.73(5) y
N1 Pd1 P1 94.30(4) y
N2 Pd1 P1 173.16(5) y
S1 Pd1 P1 90.092(18) y
C10 S1 Pd1 97.17(7) ?
C17 P1 C11 111.16(9) ?
C17 P1 C23 100.49(8) ?
C11 P1 C23 104.39(8) ?
C17 P1 Pd1 113.99(6) ?
C11 P1 Pd1 109.28(6) ?
C23 P1 Pd1 116.92(6) ?
C8 N1 C1 105.38(15) ?
C8 N1 Pd1 122.17(12) ?
C1 N1 Pd1 132.43(13) ?
C9 N2 N3 113.55(16) ?
C9 N2 Pd1 126.63(13) ?
N3 N2 Pd1 119.71(12) ?
C10 N3 N2 114.40(16) ?
C10 N4 H4A 119(2) ?
C10 N4 H4B 114.8(19) ?
H4A N4 H4B 117(3) ?
C2 C1 N1 112.39(17) ?
C2 C1 H1 123.8 ?
N1 C1 H1 123.8 ?
C1 C2 C3 106.13(17) ?
C1 C2 H2 126.9 ?
C3 C2 H2 126.9 ?
C4 C3 C8 119.86(18) ?
C4 C3 C2 134.25(18) ?
C8 C3 C2 105.87(16) ?
C5 C4 C3 119.14(19) ?
C5 C4 H4 120.4 ?
C3 C4 H4 120.4 ?
C4 C5 C6 120.96(19) ?
C4 C5 H5 119.5 ?
C6 C5 H5 119.5 ?
C5 C6 C7 121.87(19) ?
C5 C6 H6 119.1 ?
C7 C6 H6 119.1 ?
C8 C7 C6 117.12(18) ?
C8 C7 C9 124.42(18) ?
C6 C7 C9 118.44(17) ?
N1 C8 C7 128.78(17) ?
N1 C8 C3 110.23(16) ?
C7 C8 C3 120.97(17) ?
N2 C9 C7 125.61(17) ?
N2 C9 H9 117.2 ?
C7 C9 H9 117.2 ?
N3 C10 N4 118.72(19) ?
N3 C10 S1 124.94(15) ?
N4 C10 S1 116.31(17) ?
C16 C11 C12 118.90(18) ?
C16 C11 P1 125.06(15) ?
C12 C11 P1 116.02(15) ?
C13 C12 C11 120.6(2) ?
C13 C12 H12 119.7 ?
C11 C12 H12 119.7 ?
C14 C13 C12 119.8(2) ?
C14 C13 H13 120.1 ?
C12 C13 H13 120.1 ?
C15 C14 C13 119.88(19) ?
C15 C14 H14 120.1 ?
C13 C14 H14 120.1 ?
C14 C15 C16 120.7(2) ?
C14 C15 H15 119.6 ?
C16 C15 H15 119.6 ?
C11 C16 C15 120.01(19) ?
C11 C16 H16 120.0 ?
C15 C16 H16 120.0 ?
C18 C17 C22 119.39(17) ?
C18 C17 P1 121.26(14) ?
C22 C17 P1 118.72(14) ?
C19 C18 C17 120.31(18) ?
C19 C18 H18 119.8 ?
C17 C18 H18 119.8 ?
C18 C19 C20 119.99(18) ?
C18 C19 H19 120.0 ?
C20 C19 H19 120.0 ?
C21 C20 C19 120.20(18) ?
C21 C20 H20 119.9 ?
C19 C20 H20 119.9 ?
C20 C21 C22 120.14(18) ?
C20 C21 H21 119.9 ?
C22 C21 H21 119.9 ?
C21 C22 C17 119.94(17) ?
C21 C22 H22 120.0 ?
C17 C22 H22 120.0 ?
C28 C23 C24 118.99(18) ?
C28 C23 P1 123.61(15) ?
C24 C23 P1 117.40(14) ?
C25 C24 C23 120.53(19) ?
C25 C24 H24 119.7 ?
C23 C24 H24 119.7 ?
C24 C25 C26 120.18(19) ?
C24 C25 H25 119.9 ?
C26 C25 H25 119.9 ?
C27 C26 C25 119.70(19) ?
C27 C26 H26 120.1 ?
C25 C26 H26 120.1 ?
C26 C27 C28 120.61(19) ?
C26 C27 H27 119.7 ?
C28 C27 H27 119.7 ?
C23 C28 C27 119.97(18) ?
C23 C28 H28 120.0 ?
C27 C28 H28 120.0 ?
C29 N5 C31 119.6 ?
C29 N5 C30 122.2 ?
C31 N5 C30 118.1 ?
O1 C29 N5 125.4 ?
C32 N6 C34 119.6 ?
C32 N6 C33 122.2 ?
C34 N6 C33 118.1 ?
C32 N6 H29 91.6 ?
C33 N6 H29 144.0 ?
O2 C32 N6 125.4 ?
O2 C32 H32 117.3 ?
N6 C32 H32 117.3 ?
N6 C33 H33A 109.5 ?
N6 C33 H33B 109.5 ?
H33A C33 H33B 109.5 ?
N6 C33 H33C 109.5 ?
H33A C33 H33C 109.5 ?
H33B C33 H33C 109.5 ?
N6 C34 H29 78.9 ?
N6 C34 H34A 109.5 ?
N6 C34 H34B 109.5 ?
H34A C34 H34B 109.5 ?
N6 C34 H34C 109.5 ?
H34A C34 H34C 109.5 ?
H34B C34 H34C 109.5 ?

loop_
_geom_bond_atom_site_label_1
_geom_bond_atom_site_label_2
_geom_bond_distance
_geom_bond_publ_flag
Pd1 N1 2.0452(15) y
Pd1 N2 2.0676(16) y
Pd1 S1 2.2560(5) y
Pd1 P1 2.2658(5) y
S1 C10 1.752(2) y
P1 C17 1.8188(19) ?
P1 C11 1.8236(19) ?
P1 C23 1.8278(19) ?
N1 C8 1.372(2) ?
N1 C1 1.385(2) ?
N2 C9 1.296(3) y
N2 N3 1.398(2) y
N3 C10 1.303(3) y
N4 C10 1.350(3) y
N4 H4A 0.857(17) ?
N4 H4B 0.879(17) ?
C1 C2 1.367(3) ?
C1 H1 0.9500 ?
C2 C3 1.423(3) ?
C2 H2 0.9500 ?
C3 C4 1.402(3) ?
C3 C8 1.422(3) ?
C4 C5 1.386(3) ?
C4 H4 0.9500 ?
C5 C6 1.388(3) ?
C5 H5 0.9500 ?
C6 C7 1.409(3) ?
C6 H6 0.9500 ?
C7 C8 1.409(3) ?
C7 C9 1.432(3) ?
C9 H9 0.9500 ?
C11 C16 1.390(3) ?
C11 C12 1.396(3) ?
C12 C13 1.391(3) ?
C12 H12 0.9500 ?
C13 C14 1.382(3) ?
C13 H13 0.9500 ?
C14 C15 1.378(3) ?
C14 H14 0.9500 ?
C15 C16 1.390(3) ?
C15 H15 0.9500 ?
C16 H16 0.9500 ?
C17 C18 1.397(3) ?
C17 C22 1.399(3) ?
C18 C19 1.387(3) ?
C18 H18 0.9500 ?
C19 C20 1.389(3) ?
C19 H19 0.9500 ?
C20 C21 1.386(3) ?
C20 H20 0.9500 ?
C21 C22 1.392(3) ?
C21 H21 0.9500 ?
C22 H22 0.9500 ?
C23 C28 1.388(3) ?
C23 C24 1.399(3) ?
C24 C25 1.381(3) ?
C24 H24 0.9500 ?
C25 C26 1.382(3) ?
C25 H25 0.9500 ?
C26 C27 1.381(3) ?
C26 H26 0.9500 ?
C27 C28 1.389(3) ?
C27 H27 0.9500 ?
C28 H28 0.9500 ?
O1 C29 1.2179 ?
N5 C29 1.3175 ?
N5 C31 1.4416 ?
N5 C30 1.4487 ?
C29 H29 0.9300 ?
C30 H30A 0.9800 ?
C30 H30B 0.9800 ?
C30 H30C 0.9800 ?
C31 H31A 0.9800 ?
C31 H31B 0.9800 ?
C31 H31C 0.9800 ?
C31 H32 1.2276 ?
O2 C32 1.2179 ?
N6 C32 1.3175 ?
N6 C34 1.4416 ?
N6 C33 1.4488 ?
C32 H32 0.9300 ?
C33 H33A 0.9800 ?
C33 H33B 0.9800 ?
C33 H33C 0.9800 ?
C34 H29 0.7456 ?
C34 H34A 0.9800 ?
C34 H34B 0.9800 ?
C34 H34C 0.9800 ?

loop_
_geom_hbond_atom_site_label_D
_geom_hbond_atom_site_label_H
_geom_hbond_atom_site_label_A
_geom_hbond_distance_DH
_geom_hbond_distance_HA
_geom_hbond_distance_DA
_geom_hbond_angle_DHA
_geom_hbond_site_symmetry_A
N4 H4B N3 0.879(17) 2.129(18) 3.001(3) 172(3) 2_755
N4 H4A O1 0.857(17) 2.18(2) 2.982(4) 156(3) .
N4 H4A O2 0.857(17) 1.851(18) 2.695(4) 168(3) .
C15 H15 Cg1 0.95 2.92 3.497(2) 120 2_766
C19 H19 Cg2 0.95 2.73 3.609(2) 154 2_666
C20 H20 Cg3 0.95 2.77 3.505(2) 135 2_756
C21 H21 Cg4 0.95 2.64 3.457(2) 144 2_756
C25 H25 Cg4 0.95 2.63 3.439(2) 144 1_455
C25 H25 Cg3 0.95 2.96 3.648(2) 131 1_455
